data_2215071
loop_
_publ_author_name
'Liu, Tian-Fu'
'Lv, Hong-Yan'
'Zhao, Bang-Tun'
'Wang, Jian-Ge'

_publ_section_title
;2-(2-Hydroxy-1-naphthyldiazenyl)pyridinium
 [1-(2-pyridyldiazenyl)-2-naphtholato-\k^3^<i>N</i>,<i>N</i>',<i>O</i>]tris(thiocyanato-\k<i>N</i>)chromium(III)
 methanol solvate
;
_journal_coeditor_code CS2044
_journal_issue 9
_journal_name_full 'Acta Crystallographica Section E'
_journal_page_first m2406
_journal_page_last m2406
_journal_paper_doi 10.1107/S1600536807040688
_journal_volume 63
_journal_year 2007
_chemical_formula_iupac '(C15 H12 N3 O) [Cr (C15 H10 N3 O) (N C S)3], C H4 O'
_chemical_formula_moiety 'C15 H12 N3 O +, C18 H10 Cr N6 O S3 -, C H4 O'
_chemical_formula_sum 'C34 H26 Cr N9 O3 S3'
_chemical_formula_weight 756.82
_chemical_name_systematic
;
2-(2-Hydroxy-1-naphthyldiazenyl)pyridinium
[1-(2-pyridyldiazenyl)-2-naphtholato-\k^3^N,N',O]tris(thiocyanato-
\k<i>N</i>)chromium(III) methanol solvate
;
_space_group_IT_number 2
_symmetry_cell_setting triclinic
_symmetry_space_group_name_Hall '-P 1'
_symmetry_space_group_name_H-M 'P -1'
_atom_sites_solution_hydrogens geom
_atom_sites_solution_primary direct
_atom_sites_solution_secondary difmap
_audit_creation_method SHELXL-97
_cell_angle_alpha 95.568(2)
_cell_angle_beta 91.851(2)
_cell_angle_gamma 96.973(2)
_cell_formula_units_Z 2
_cell_length_a 11.5045(11)
_cell_length_b 12.3189(11)
_cell_length_c 12.5197(12)
_cell_measurement_reflns_used 943
_cell_measurement_temperature 273(2)
_cell_measurement_theta_max 18.47
_cell_measurement_theta_min 2.37
_cell_volume 1751.1(3)
_computing_cell_refinement 'SAINT (Bruker, 2003)'
_computing_data_collection 'APEX2 (Bruker, DATE?)'
_computing_data_reduction 'SAINT (Bruker, 2003)'
_computing_molecular_graphics 'SHELXTL (Sheldrick, 1997b) and PLATON (Spek, 2003)'
_computing_publication_material 'SHELXL97 (Sheldrick, 1997a)'
_computing_structure_refinement 'SHELXL97 (Sheldrick, 1997a)'
_computing_structure_solution 'SHELXS97 (Sheldrick, 1997a)'
_diffrn_ambient_temperature 291(2)
_diffrn_measured_fraction_theta_full 0.966
_diffrn_measured_fraction_theta_max 0.966
_diffrn_measurement_device_type 'Bruker SMART APEX II CCD'
_diffrn_measurement_method '\f and \w'
_diffrn_radiation_monochromator graphite
_diffrn_radiation_source 'fine-focus sealed tube'
_diffrn_radiation_type MoK\a
_diffrn_radiation_wavelength 0.71073
_diffrn_reflns_av_R_equivalents 0.0394
_diffrn_reflns_av_sigmaI/netI 0.1130
_diffrn_reflns_limit_h_max 10
_diffrn_reflns_limit_h_min -15
_diffrn_reflns_limit_k_max 16
_diffrn_reflns_limit_k_min -16
_diffrn_reflns_limit_l_max 16
_diffrn_reflns_limit_l_min -16
_diffrn_reflns_number 11793
_diffrn_reflns_theta_full 27.50
_diffrn_reflns_theta_max 27.50
_diffrn_reflns_theta_min 2.29
_exptl_absorpt_coefficient_mu 0.555
_exptl_absorpt_correction_T_max 0.9116
_exptl_absorpt_correction_T_min 0.8738
_exptl_absorpt_correction_type multi-scan
_exptl_absorpt_process_details '(SADABS; Sheldrick, 1996)'
_exptl_crystal_colour 'dark green'
_exptl_crystal_density_diffrn 1.435
_exptl_crystal_density_method 'not measured'
_exptl_crystal_description block
_exptl_crystal_F_000 778
_exptl_crystal_size_max 0.25
_exptl_crystal_size_mid 0.22
_exptl_crystal_size_min 0.17
_refine_diff_density_max 0.295
_refine_diff_density_min -0.400
_refine_ls_extinction_method none
_refine_ls_goodness_of_fit_ref 0.957
_refine_ls_hydrogen_treatment constr
_refine_ls_matrix_type full
_refine_ls_number_parameters 454
_refine_ls_number_reflns 7770
_refine_ls_number_restraints 0
_refine_ls_restrained_S_all 0.957
_refine_ls_R_factor_all 0.1813
_refine_ls_R_factor_gt 0.0671
_refine_ls_shift/su_max 0.000
_refine_ls_shift/su_mean 0.000
_refine_ls_structure_factor_coef Fsqd
_refine_ls_weighting_details 'calc w=1/[\s^2^(Fo^2^)+(0.0826P)^2^] where P=(Fo^2^+2Fc^2^)/3'
_refine_ls_weighting_scheme calc
_refine_ls_wR_factor_gt 0.1502
_refine_ls_wR_factor_ref 0.2089
_reflns_number_gt 2997
_reflns_number_total 7770
_reflns_threshold_expression I>2\s(I)
_cod_data_source_file cs2044.cif
_cod_data_source_block I
_cod_database_code 2215071
_cod_database_fobs_code 2215071

loop_
_symmetry_equiv_pos_as_xyz
'x, y, z'
'-x, -y, -z'

loop_
_atom_site_type_symbol
_atom_site_label
_atom_site_fract_x
_atom_site_fract_y
_atom_site_fract_z
_atom_site_U_iso_or_equiv
_atom_site_adp_type
_atom_site_calc_flag
_atom_site_refinement_flags
_atom_site_occupancy
Cr Cr1 0.67707(7) 0.78088(6) 0.54026(6) 0.0578(3) Uani d . 1
C C1 0.4376(4) 0.7422(4) 0.4627(4) 0.0548(12) Uani d . 1
C C2 0.4604(4) 0.6584(4) 0.5301(4) 0.0559(13) Uani d . 1
C C3 0.3659(5) 0.5775(4) 0.5483(4) 0.0677(15) Uani d . 1
H H3 0.3784 0.5222 0.5913 0.081 Uiso calc R 1
C C4 0.2590(5) 0.5803(4) 0.5038(5) 0.0727(16) Uani d . 1
H H4 0.1985 0.5276 0.5190 0.087 Uiso calc R 1
C C5 0.2331(4) 0.6610(4) 0.4336(5) 0.0665(15) Uani d . 1
C C6 0.1223(5) 0.6589(5) 0.3868(6) 0.0886(19) Uani d . 1
H H6 0.0619 0.6078 0.4051 0.106 Uiso calc R 1
C C7 0.0996(5) 0.7317(5) 0.3128(6) 0.102(2) Uani d . 1
H H7 0.0250 0.7287 0.2807 0.122 Uiso calc R 1
C C8 0.1902(5) 0.8092(5) 0.2875(6) 0.100(2) Uani d . 1
H H8 0.1760 0.8576 0.2374 0.120 Uiso calc R 1
C C9 0.2999(4) 0.8154(4) 0.3350(5) 0.0741(16) Uani d . 1
H H9A 0.3587 0.8689 0.3180 0.089 Uiso calc R 1
C C10 0.3250(4) 0.7413(4) 0.4100(4) 0.0620(14) Uani d . 1
C C11 0.6506(4) 0.9631(4) 0.4199(4) 0.0536(12) Uani d . 1
C C12 0.6706(5) 1.0577(4) 0.3700(4) 0.0674(15) Uani d . 1
H H12 0.6115 1.0803 0.3281 0.081 Uiso calc R 1
C C13 0.7799(5) 1.1187(4) 0.3829(5) 0.0785(17) Uani d . 1
H H13 0.7958 1.1828 0.3495 0.094 Uiso calc R 1
C C14 0.8649(5) 1.0833(5) 0.4458(5) 0.0891(19) Uani d . 1
H H14 0.9392 1.1229 0.4549 0.107 Uiso calc R 1
C C15 0.8397(4) 0.9896(5) 0.4951(5) 0.0799(17) Uani d . 1
H H15 0.8968 0.9684 0.5402 0.096 Uiso calc R 1
C C16 0.7459(4) 0.6619(4) 0.3243(5) 0.0631(14) Uani d . 1
C C17 0.8993(4) 0.7003(4) 0.6412(4) 0.0530(12) Uani d . 1
C C18 0.6145(4) 0.9187(5) 0.7523(5) 0.0639(14) Uani d . 1
C C19 0.9169(7) 0.2356(8) 1.0362(5) 0.106(3) Uani d . 1
C C20 1.0369(13) 0.2950(12) 1.0400(8) 0.156(6) Uani d . 1
C C21 1.1309(12) 0.2374(15) 1.0798(11) 0.221(10) Uani d . 1
H H21 1.2080 0.2703 1.0786 0.265 Uiso calc R 1
C C22 1.1116(19) 0.1451(17) 1.1155(14) 0.244(14) Uani d . 1
H H22 1.1756 0.1118 1.1369 0.293 Uiso calc R 1
C C23 0.9927(12) 0.0864(11) 1.1256(7) 0.171(5) Uani d . 1
C C24 0.9728(15) -0.0160(12) 1.1704(12) 0.214(10) Uani d . 1
H H24 1.0357 -0.0445 1.2011 0.256 Uiso calc R 1
C C25 0.8660(16) -0.0715(12) 1.1694(12) 0.223(10) Uani d . 1
H H25 0.8551 -0.1393 1.1969 0.268 Uiso calc R 1
C C26 0.7713(10) -0.0280(7) 1.1273(6) 0.157(4) Uani d . 1
H H26 0.6962 -0.0657 1.1276 0.188 Uiso calc R 1
C C27 0.7892(10) 0.0735(7) 1.0842(6) 0.130(4) Uani d . 1
H H27 0.7253 0.1026 1.0561 0.156 Uiso calc R 1
C C28 0.8979(9) 0.1299(9) 1.0829(6) 0.120(4) Uani d . 1
C C29 0.7445(5) 0.3957(6) 0.8938(4) 0.0848(18) Uani d . 1
C C30 0.7542(5) 0.4775(6) 0.8238(4) 0.097(2) Uani d . 1
H H30 0.8272 0.5149 0.8122 0.116 Uiso calc R 1
C C31 0.6560(7) 0.5021(6) 0.7725(5) 0.105(2) Uani d . 1
H H31 0.6620 0.5569 0.7261 0.126 Uiso calc R 1
C C32 0.5476(6) 0.4462(6) 0.7889(6) 0.102(2) Uani d . 1
H H32 0.4804 0.4622 0.7534 0.123 Uiso calc R 1
C C33 0.5414(6) 0.3685(6) 0.8571(5) 0.103(2) Uani d . 1
H H33 0.4689 0.3305 0.8695 0.124 Uiso calc R 1
C C34 0.4037(9) 0.7067(6) 0.8293(7) 0.171(4) Uani d . 1
H H34A 0.3448 0.7471 0.8023 0.256 Uiso calc R 1
H H34B 0.3691 0.6336 0.8392 0.256 Uiso calc R 1
H H34C 0.4647 0.7031 0.7790 0.256 Uiso calc R 1
N N1 0.5352(3) 0.8163(3) 0.4601(3) 0.0515(10) Uani d . 1
N N2 0.5393(3) 0.9016(3) 0.4073(3) 0.0543(10) Uani d . 1
N N3 0.7350(3) 0.9268(3) 0.4807(3) 0.0617(11) Uani d . 1
N N4 0.7172(4) 0.7007(4) 0.4042(4) 0.0668(12) Uani d . 1
N N5 0.8219(4) 0.7427(4) 0.6115(3) 0.0690(12) Uani d . 1
N N6 0.6368(4) 0.8688(4) 0.6740(4) 0.0663(12) Uani d . 1
N N7 0.8267(4) 0.2708(5) 0.9922(4) 0.0939(17) Uani d . 1
N N8 0.8414(4) 0.3668(6) 0.9466(4) 0.0974(18) Uani d . 1
N N9 0.6382(4) 0.3447(4) 0.9076(4) 0.0877(15) Uani d . 1
H H9 0.6312 0.2944 0.9509 0.105 Uiso calc R 1
O O1 0.5634(3) 0.6576(3) 0.5728(3) 0.0601(9) Uani d . 1
O O2 1.0568(5) 0.3861(8) 1.0048(5) 0.158(4) Uani d . 1
H H2 0.9979 0.3994 0.9724 0.236 Uiso calc R 1
O O3 0.4523(5) 0.7608(5) 0.9300(4) 0.1310(18) Uani d . 1
H H3A 0.5003 0.8131 0.9193 0.196 Uiso calc R 1
S S1 0.78500(16) 0.60433(18) 0.21174(16) 0.1208(7) Uani d . 1
S S2 1.00656(11) 0.64120(11) 0.68460(12) 0.0674(4) Uani d . 1
S S3 0.58372(16) 0.98911(14) 0.86114(13) 0.0944(5) Uani d . 1

loop_
_atom_site_aniso_label
_atom_site_aniso_U_11
_atom_site_aniso_U_22
_atom_site_aniso_U_33
_atom_site_aniso_U_12
_atom_site_aniso_U_13
_atom_site_aniso_U_23
Cr1 0.0502(5) 0.0543(5) 0.0720(6) 0.0090(4) -0.0011(4) 0.0206(4)
C1 0.047(3) 0.048(3) 0.071(3) 0.000(2) 0.001(3) 0.021(3)
C2 0.053(3) 0.048(3) 0.068(3) 0.006(2) 0.001(3) 0.013(3)
C3 0.072(4) 0.049(3) 0.085(4) 0.002(3) 0.018(3) 0.025(3)
C4 0.068(4) 0.047(3) 0.102(4) -0.008(3) 0.016(3) 0.014(3)
C5 0.049(3) 0.046(3) 0.101(4) -0.006(2) -0.002(3) 0.007(3)
C6 0.055(4) 0.064(4) 0.141(6) -0.010(3) -0.013(4) 0.008(4)
C7 0.057(4) 0.084(5) 0.160(7) -0.001(4) -0.028(4) 0.014(5)
C8 0.059(4) 0.086(4) 0.151(6) -0.011(3) -0.043(4) 0.032(4)
C9 0.054(3) 0.058(3) 0.109(4) -0.005(3) -0.022(3) 0.025(3)
C10 0.051(3) 0.044(3) 0.090(4) -0.001(2) -0.001(3) 0.012(3)
C11 0.044(3) 0.044(3) 0.073(3) 0.000(2) -0.002(3) 0.017(3)
C12 0.059(3) 0.054(3) 0.090(4) -0.002(3) -0.007(3) 0.024(3)
C13 0.065(4) 0.056(3) 0.115(5) -0.003(3) 0.008(4) 0.022(3)
C14 0.047(3) 0.070(4) 0.149(6) -0.014(3) 0.001(4) 0.034(4)
C15 0.040(3) 0.078(4) 0.124(5) 0.002(3) -0.008(3) 0.031(4)
C16 0.049(3) 0.064(4) 0.077(4) -0.002(3) 0.001(3) 0.021(3)
C17 0.051(3) 0.052(3) 0.058(3) 0.003(2) 0.005(3) 0.018(2)
C18 0.052(3) 0.064(4) 0.077(4) 0.005(3) -0.012(3) 0.021(3)
C19 0.092(5) 0.167(8) 0.062(4) 0.069(6) -0.024(4) -0.034(5)
C20 0.132(10) 0.257(16) 0.081(7) 0.087(12) -0.018(7) -0.046(8)
C21 0.125(9) 0.38(2) 0.150(11) 0.169(15) -0.083(8) -0.158(14)
C22 0.234(16) 0.34(3) 0.167(13) 0.24(2) -0.118(12) -0.149(16)
C23 0.204(11) 0.199(12) 0.117(7) 0.153(10) -0.081(8) -0.079(7)
C24 0.34(2) 0.171(15) 0.145(9) 0.201(17) -0.130(14) -0.068(10)
C25 0.41(3) 0.142(12) 0.126(8) 0.147(16) -0.101(16) -0.042(8)
C26 0.263(12) 0.109(7) 0.111(6) 0.100(8) -0.041(7) -0.006(5)
C27 0.209(10) 0.114(7) 0.078(5) 0.100(7) -0.050(6) -0.018(5)
C28 0.134(7) 0.156(9) 0.079(5) 0.108(7) -0.045(5) -0.036(5)
C29 0.067(4) 0.127(5) 0.059(4) -0.009(4) -0.006(3) 0.033(4)
C30 0.071(4) 0.150(6) 0.064(4) -0.029(4) -0.012(3) 0.042(4)
C31 0.116(6) 0.119(6) 0.077(4) -0.017(5) -0.032(4) 0.050(4)
C32 0.076(5) 0.121(6) 0.115(5) 0.003(4) -0.021(4) 0.058(5)
C33 0.074(4) 0.118(6) 0.121(5) 0.005(4) -0.019(4) 0.054(5)
C34 0.278(13) 0.092(6) 0.141(8) 0.003(7) 0.079(9) 0.009(6)
N1 0.048(2) 0.046(2) 0.064(2) 0.0084(19) 0.002(2) 0.016(2)
N2 0.048(2) 0.043(2) 0.072(3) -0.0033(18) -0.009(2) 0.023(2)
N3 0.043(2) 0.059(3) 0.084(3) 0.002(2) -0.005(2) 0.021(2)
N4 0.064(3) 0.063(3) 0.076(3) 0.010(2) 0.013(3) 0.018(3)
N5 0.057(3) 0.073(3) 0.082(3) 0.019(2) -0.003(2) 0.025(2)
N6 0.062(3) 0.064(3) 0.075(3) 0.013(2) -0.004(3) 0.013(3)
N7 0.082(4) 0.149(5) 0.058(3) 0.045(4) -0.012(3) 0.011(3)
N8 0.065(3) 0.169(6) 0.062(3) 0.021(4) -0.012(3) 0.032(4)
N9 0.072(3) 0.113(4) 0.083(3) 0.001(3) -0.006(3) 0.053(3)
O1 0.057(2) 0.052(2) 0.075(2) 0.0083(17) 0.0027(18) 0.0236(17)
O2 0.050(3) 0.331(12) 0.083(4) 0.039(6) -0.017(3) -0.034(5)
O3 0.162(5) 0.117(4) 0.122(4) 0.006(4) 0.041(4) 0.059(4)
S1 0.0898(13) 0.1460(18) 0.1114(14) -0.0141(12) 0.0249(12) -0.0339(13)
S2 0.0527(8) 0.0620(9) 0.0906(10) 0.0118(7) -0.0018(7) 0.0200(8)
S3 0.1116(14) 0.0906(12) 0.0783(11) 0.0090(10) 0.0017(10) 0.0002(9)

loop_
_atom_type_symbol
_atom_type_description
_atom_type_scat_dispersion_real
_atom_type_scat_dispersion_imag
_atom_type_scat_source
C C 0.0033 0.0016 'International Tables Vol C Tables 4.2.6.8 and 6.1.1.4'
H H 0.0000 0.0000 'International Tables Vol C Tables 4.2.6.8 and 6.1.1.4'
N N 0.0061 0.0033 'International Tables Vol C Tables 4.2.6.8 and 6.1.1.4'
O O 0.0106 0.0060 'International Tables Vol C Tables 4.2.6.8 and 6.1.1.4'
S S 0.1246 0.1234 'International Tables Vol C Tables 4.2.6.8 and 6.1.1.4'
Cr Cr 0.3209 0.6236 'International Tables Vol C Tables 4.2.6.8 and 6.1.1.4'

loop_
_geom_angle_atom_site_label_1
_geom_angle_atom_site_label_2
_geom_angle_atom_site_label_3
_geom_angle
_geom_angle_publ_flag
O1 Cr1 N4 92.38(16) y
O1 Cr1 N5 100.34(15) y
N4 Cr1 N5 89.61(17) y
O1 Cr1 N1 80.57(14) y
N4 Cr1 N1 87.03(16) y
N5 Cr1 N1 176.56(16) y
O1 Cr1 N6 89.83(16) y
N4 Cr1 N6 177.12(17) y
N5 Cr1 N6 91.81(17) y
N1 Cr1 N6 91.51(16) y
O1 Cr1 N3 157.01(15) y
N4 Cr1 N3 89.21(17) y
N5 Cr1 N3 102.61(16) y
N1 Cr1 N3 76.61(15) y
N6 Cr1 N3 88.04(17) y
N1 C1 C10 128.6(4) ?
N1 C1 C2 110.1(4) ?
C10 C1 C2 121.3(4) ?
O1 C2 C3 121.4(4) ?
O1 C2 C1 120.5(4) ?
C3 C2 C1 118.1(5) ?
C4 C3 C2 120.5(5) ?
C4 C3 H3 119.8 ?
C2 C3 H3 119.8 ?
C3 C4 C5 123.2(5) ?
C3 C4 H4 118.4 ?
C5 C4 H4 118.4 ?
C6 C5 C10 120.1(5) ?
C6 C5 C4 121.3(5) ?
C10 C5 C4 118.6(5) ?
C5 C6 C7 121.3(6) ?
C5 C6 H6 119.4 ?
C7 C6 H6 119.4 ?
C6 C7 C8 118.9(6) ?
C6 C7 H7 120.6 ?
C8 C7 H7 120.6 ?
C9 C8 C7 121.1(6) ?
C9 C8 H8 119.4 ?
C7 C8 H8 119.4 ?
C8 C9 C10 120.8(5) ?
C8 C9 H9A 119.6 ?
C10 C9 H9A 119.6 ?
C5 C10 C9 117.8(5) ?
C5 C10 C1 118.1(4) ?
C9 C10 C1 124.0(4) ?
N3 C11 C12 122.3(4) ?
N3 C11 N2 118.9(4) ?
C12 C11 N2 118.8(4) ?
C11 C12 C13 118.8(5) ?
C11 C12 H12 120.6 ?
C13 C12 H12 120.6 ?
C14 C13 C12 119.0(5) ?
C14 C13 H13 120.5 ?
C12 C13 H13 120.5 ?
C15 C14 C13 119.7(5) ?
C15 C14 H14 120.1 ?
C13 C14 H14 120.1 ?
N3 C15 C14 122.3(5) ?
N3 C15 H15 118.9 ?
C14 C15 H15 118.9 ?
N4 C16 S1 178.7(5) ?
N5 C17 S2 179.1(5) ?
N6 C18 S3 179.6(6) ?
N7 C19 C28 117.8(8) ?
N7 C19 C20 123.4(10) ?
C28 C19 C20 118.8(8) ?
O2 C20 C21 122.2(16) ?
O2 C20 C19 121.2(12) ?
C21 C20 C19 116.5(13) ?
C22 C21 C20 123(2) ?
C22 C21 H21 118.7 ?
C20 C21 H21 118.7 ?
C21 C22 C23 123.9(15) ?
C21 C22 H22 118.0 ?
C23 C22 H22 118.0 ?
C28 C23 C24 118.9(15) ?
C28 C23 C22 118.1(14) ?
C24 C23 C22 122.9(12) ?
C25 C24 C23 121.4(15) ?
C25 C24 H24 119.3 ?
C23 C24 H24 119.3 ?
C24 C25 C26 119.7(17) ?
C24 C25 H25 120.1 ?
C26 C25 H25 120.1 ?
C25 C26 C27 119.6(13) ?
C25 C26 H26 120.2 ?
C27 C26 H26 120.2 ?
C28 C27 C26 121.3(10) ?
C28 C27 H27 119.4 ?
C26 C27 H27 119.4 ?
C27 C28 C23 119.1(12) ?
C27 C28 C19 121.3(7) ?
C23 C28 C19 119.6(11) ?
N9 C29 N8 120.4(5) ?
N9 C29 C30 117.9(6) ?
N8 C29 C30 121.7(6) ?
C31 C30 C29 119.5(6) ?
C31 C30 H30 120.2 ?
C29 C30 H30 120.2 ?
C30 C31 C32 120.4(6) ?
C30 C31 H31 119.8 ?
C32 C31 H31 119.8 ?
C33 C32 C31 118.5(6) ?
C33 C32 H32 120.8 ?
C31 C32 H32 120.8 ?
N9 C33 C32 120.9(6) ?
N9 C33 H33 119.6 ?
C32 C33 H33 119.6 ?
O3 C34 H34A 109.5 ?
O3 C34 H34B 109.5 ?
H34A C34 H34B 109.5 ?
O3 C34 H34C 109.5 ?
H34A C34 H34C 109.5 ?
H34B C34 H34C 109.5 ?
N2 N1 C1 123.5(4) ?
N2 N1 Cr1 121.4(3) ?
C1 N1 Cr1 115.1(3) ?
N1 N2 C11 110.8(4) ?
C15 N3 C11 117.7(4) ?
C15 N3 Cr1 130.0(4) ?
C11 N3 Cr1 112.2(3) ?
C16 N4 Cr1 174.6(5) ?
C17 N5 Cr1 166.2(4) ?
C18 N6 Cr1 179.0(4) ?
C19 N7 N8 119.3(7) ?
N7 N8 C29 116.7(5) ?
C29 N9 C33 122.8(5) ?
C29 N9 H9 118.6 ?
C33 N9 H9 118.6 ?
C2 O1 Cr1 113.7(3) ?
C20 O2 H2 109.5 ?
C34 O3 H3A 109.5 ?

loop_
_geom_bond_atom_site_label_1
_geom_bond_atom_site_label_2
_geom_bond_distance
_geom_bond_publ_flag
Cr1 O1 1.964(3) y
Cr1 N4 1.981(5) y
Cr1 N5 1.992(4) y
Cr1 N1 2.003(4) y
Cr1 N6 2.003(5) y
Cr1 N3 2.058(4) y
C1 N1 1.362(5) ?
C1 C10 1.433(6) ?
C1 C2 1.438(6) ?
C2 O1 1.286(5) ?
C2 C3 1.422(6) ?
C3 C4 1.339(7) ?
C3 H3 0.9300 ?
C4 C5 1.440(7) ?
C4 H4 0.9300 ?
C5 C6 1.381(7) ?
C5 C10 1.416(6) ?
C6 C7 1.391(8) ?
C6 H6 0.9300 ?
C7 C8 1.392(8) ?
C7 H7 0.9300 ?
C8 C9 1.368(7) ?
C8 H8 0.9300 ?
C9 C10 1.419(7) ?
C9 H9A 0.9300 ?
C11 N3 1.358(5) ?
C11 C12 1.374(6) ?
C11 N2 1.403(5) ?
C12 C13 1.380(7) ?
C12 H12 0.9300 ?
C13 C14 1.374(7) ?
C13 H13 0.9300 ?
C14 C15 1.366(7) ?
C14 H14 0.9300 ?
C15 N3 1.346(6) ?
C15 H15 0.9300 ?
C16 N4 1.143(6) ?
C16 S1 1.617(6) ?
C17 N5 1.155(5) ?
C17 S2 1.612(5) ?
C18 N6 1.159(6) ?
C18 S3 1.616(6) ?
C19 N7 1.299(7) ?
C19 C28 1.473(12) ?
C19 C20 1.479(15) ?
C20 O2 1.244(13) ?
C20 C21 1.463(15) ?
C21 C22 1.26(3) ?
C21 H21 0.9300 ?
C22 C23 1.48(2) ?
C22 H22 0.9300 ?
C23 C28 1.387(10) ?
C23 C24 1.43(2) ?
C24 C25 1.33(2) ?
C24 H24 0.9300 ?
C25 C26 1.382(14) ?
C25 H25 0.9300 ?
C26 C27 1.404(11) ?
C26 H26 0.9300 ?
C27 C28 1.356(12) ?
C27 H27 0.9300 ?
C29 N9 1.330(7) ?
C29 N8 1.379(7) ?
C29 C30 1.395(8) ?
C30 C31 1.362(8) ?
C30 H30 0.9300 ?
C31 C32 1.381(8) ?
C31 H31 0.9300 ?
C32 C33 1.341(8) ?
C32 H32 0.9300 ?
C33 N9 1.340(7) ?
C33 H33 0.9300 ?
C34 O3 1.430(9) ?
C34 H34A 0.9600 ?
C34 H34B 0.9600 ?
C34 H34C 0.9600 ?
N1 N2 1.292(4) ?
N7 N8 1.356(7) ?
N9 H9 0.8600 ?
O2 H2 0.8200 ?
O3 H3A 0.8200 ?

loop_
_geom_hbond_atom_site_label_D
_geom_hbond_atom_site_label_H
_geom_hbond_atom_site_label_A
_geom_hbond_distance_DH
_geom_hbond_distance_HA
_geom_hbond_distance_DA
_geom_hbond_angle_DHA
O3 H3A S3 0.82 2.45 3.234(5) 161
O2 H2 N7 0.82 2.41 2.840(9) 114
O2 H2 N8 0.82 1.81 2.536(8) 147

loop_
_geom_torsion_atom_site_label_1
_geom_torsion_atom_site_label_2
_geom_torsion_atom_site_label_3
_geom_torsion_atom_site_label_4
_geom_torsion
N1 C1 C2 O1 -3.8(6)
C10 C1 C2 O1 176.8(4)
N1 C1 C2 C3 175.9(4)
C10 C1 C2 C3 -3.4(7)
O1 C2 C3 C4 179.4(5)
C1 C2 C3 C4 -0.3(8)
C2 C3 C4 C5 2.0(8)
C3 C4 C5 C6 178.0(5)
C3 C4 C5 C10 0.1(8)
C10 C5 C6 C7 2.7(9)
C4 C5 C6 C7 -175.1(6)
C5 C6 C7 C8 -1.2(10)
C6 C7 C8 C9 -0.8(10)
C7 C8 C9 C10 1.3(10)
C6 C5 C10 C9 -2.1(8)
C4 C5 C10 C9 175.8(5)
C6 C5 C10 C1 178.4(5)
C4 C5 C10 C1 -3.8(7)
C8 C9 C10 C5 0.1(8)
C8 C9 C10 C1 179.6(5)
N1 C1 C10 C5 -173.8(5)
C2 C1 C10 C5 5.4(7)
N1 C1 C10 C9 6.7(9)
C2 C1 C10 C9 -174.1(5)
N3 C11 C12 C13 -0.7(8)
N2 C11 C12 C13 179.6(5)
C11 C12 C13 C14 -0.4(9)
C12 C13 C14 C15 -0.6(9)
C13 C14 C15 N3 3.0(10)
N7 C19 C20 O2 3.4(16)
C28 C19 C20 O2 -177.7(10)
N7 C19 C20 C21 -172.2(8)
C28 C19 C20 C21 6.6(12)
O2 C20 C21 C22 -180.0(17)
C19 C20 C21 C22 -4(2)
C20 C21 C22 C23 -2(3)
C21 C22 C23 C28 7(2)
C21 C22 C23 C24 -177.3(15)
C28 C23 C24 C25 2(2)
C22 C23 C24 C25 -173.8(16)
C23 C24 C25 C26 -2(3)
C24 C25 C26 C27 1(2)
C25 C26 C27 C28 0.1(13)
C26 C27 C28 C23 -0.4(12)
C26 C27 C28 C19 179.1(6)
C24 C23 C28 C27 -0.5(13)
C22 C23 C28 C27 175.3(10)
C24 C23 C28 C19 180.0(9)
C22 C23 C28 C19 -4.2(13)
N7 C19 C28 C27 -2.9(11)
C20 C19 C28 C27 178.1(8)
N7 C19 C28 C23 176.6(6)
C20 C19 C28 C23 -2.3(11)
N9 C29 C30 C31 -0.1(10)
N8 C29 C30 C31 179.2(6)
C29 C30 C31 C32 -0.4(11)
C30 C31 C32 C33 0.7(11)
C31 C32 C33 N9 -0.5(11)
C10 C1 N1 N2 0.6(8)
C2 C1 N1 N2 -178.7(4)
C10 C1 N1 Cr1 -177.0(4)
C2 C1 N1 Cr1 3.7(5)
O1 Cr1 N1 N2 -180.0(4)
N4 Cr1 N1 N2 -87.1(3)
N6 Cr1 N1 N2 90.4(4)
N3 Cr1 N1 N2 2.8(3)
O1 Cr1 N1 C1 -2.3(3)
N4 Cr1 N1 C1 90.6(3)
N6 Cr1 N1 C1 -91.9(3)
N3 Cr1 N1 C1 -179.5(4)
C1 N1 N2 C11 179.7(4)
Cr1 N1 N2 C11 -2.9(5)
N3 C11 N2 N1 0.9(6)
C12 C11 N2 N1 -179.4(4)
C14 C15 N3 C11 -4.1(8)
C14 C15 N3 Cr1 177.6(4)
C12 C11 N3 C15 2.9(7)
N2 C11 N3 C15 -177.4(5)
C12 C11 N3 Cr1 -178.5(4)
N2 C11 N3 Cr1 1.2(5)
O1 Cr1 N3 C15 169.4(4)
N4 Cr1 N3 C15 -96.4(5)
N5 Cr1 N3 C15 -7.0(5)
N1 Cr1 N3 C15 176.4(5)
N6 Cr1 N3 C15 84.4(5)
O1 Cr1 N3 C11 -9.0(6)
N4 Cr1 N3 C11 85.2(3)
N5 Cr1 N3 C11 174.6(3)
N1 Cr1 N3 C11 -1.9(3)
N6 Cr1 N3 C11 -94.0(3)
O1 Cr1 N5 C17 50.8(17)
N4 Cr1 N5 C17 -41.6(16)
N6 Cr1 N5 C17 140.9(16)
N3 Cr1 N5 C17 -130.7(16)
C28 C19 N7 N8 -178.7(5)
C20 C19 N7 N8 0.2(10)
C19 N7 N8 C29 175.0(5)
N9 C29 N8 N7 14.2(9)
C30 C29 N8 N7 -165.0(6)
N8 C29 N9 C33 -179.0(6)
C30 C29 N9 C33 0.3(10)
C32 C33 N9 C29 0.0(11)
C3 C2 O1 Cr1 -177.8(4)
C1 C2 O1 Cr1 2.0(6)
N4 Cr1 O1 C2 -86.4(3)
N5 Cr1 O1 C2 -176.4(3)
N1 Cr1 O1 C2 0.2(3)
N6 Cr1 O1 C2 91.7(3)
N3 Cr1 O1 C2 7.2(6)
